data_1511021
loop_
_publ_author_name
'MacDonald, D.J.'
'Burns, P.C.'
'della Ventura, G.'
'Parodi, G.C.'
'Hawthorne, F.C.'

_publ_section_title
;
 The crystal structure of stillwellite
;
_journal_name_full 'Canadian Mineralogist'
_journal_page_first 147
_journal_page_last 152
_journal_volume 31
_journal_year 1993
_chemical_formula_sum 'B Ce0.5 La0.5 O5 Si'
_chemical_name_systematic '(Ce0.5 La0.5) (B O (Si O4))'
_space_group_IT_number 144
_symmetry_space_group_name_Hall 'P 31'
_symmetry_space_group_name_H-M 'P 31'
_cell_angle_alpha 90
_cell_angle_beta 90
_cell_angle_gamma 120
_cell_formula_units_Z 3
_cell_length_a 6.841
_cell_length_b 6.841
_cell_length_c 6.702
_cell_volume 271.628
_citation_journal_id_ASTM CAMIA6
_cod_data_source_file boron0-1_104.cif
_cod_data_source_block B1Ce0.5La0.5O5Si1
_cod_original_cell_volume 271.6278
_cod_original_formula_sum 'B1 Ce0.5 La0.5 O5 Si1'
_cod_database_code 1511021

loop_
_symmetry_equiv_pos_as_xyz
x,y,z
-y,x-y,z+1/3
-x+y,-x,z+2/3

loop_
_atom_site_label
_atom_site_type_symbol
_atom_site_fract_x
_atom_site_fract_y
_atom_site_fract_z
_atom_site_occupancy
_atom_site_U_iso_or_equiv
O3 O-2 -0.0037 0.0562 0.2175 0.55 0.0
O2 O-2 0.534 0.3949 0.0038 1 0.0
La1 La+3 0.41184 0.99984 0 0.5 0.0
B1 B+3 0.8896 0.0005 0.006 1 0.0
Ce1 Ce+3 0.41184 0.99984 0 0.5 0.0
Si1 Si+4 0.4167 0.0001 0.4992 1 0.0
O4 O-2 0.0543 -0.0012 0.1194 0.45 0.0
O5 O-2 0.6571 0.8055 0.0214 1 0.0
O1 O-2 0.1416 0.6039 -0.0042 1 0.0
O6 O-2 0.8493 0.1936 -0.0242 1 0.0
